data_2204074
loop_
_publ_author_name
'Yu-Ling Li'
'Xiang-Shan Wang'
'Da-Qing Shi'
'Shu-Jiang Tu'
'Yong Zhang'

_publ_section_title
9-(2-Hydroxy-4,4-dimethyl-6-oxocyclohex-1-enyl)-3,3,7-trimethyl-1,2,3,4-hexahydro-9<i>H</i>-xanthen-1-one
_journal_issue 8
_journal_name_full 'Acta Crystallographica Section E'
_journal_page_first o1439
_journal_page_last o1441
_journal_paper_doi 10.1107/S1600536804018276
_journal_volume 60
_journal_year 2004
_chemical_formula_iupac 'C24 H28 O4'
_chemical_formula_moiety 'C24 H28 O4'
_chemical_formula_sum 'C24 H28 O4'
_chemical_formula_weight 380.46
_chemical_melting_point .491E-305
_chemical_name_systematic
;
3,3,7-trimethyl-9-(5,5-dimethyl-3-hydroxy-2-cyclohexene-
1-one-2-yl)-1-oxo-1,2,3,4,9,10-hexahydroxanthene
;
_space_group_IT_number 61
_symmetry_cell_setting orthorhombic
_symmetry_space_group_name_Hall '-P 2ac 2ab'
_symmetry_space_group_name_H-M 'P b c a'
_atom_sites_solution_hydrogens geom
_atom_sites_solution_primary direct
_atom_sites_solution_secondary difmap
_cell_angle_alpha 90.00
_cell_angle_beta 90.00
_cell_angle_gamma 90.00
_cell_formula_units_Z 8
_cell_length_a 15.559(3)
_cell_length_b 11.1768(19)
_cell_length_c 23.057(4)
_cell_measurement_reflns_used 16291
_cell_measurement_temperature 193(2)
_cell_measurement_theta_max 27.5
_cell_measurement_theta_min 3.2
_cell_volume 4009.6(12)
_computing_cell_refinement CrystalClear
_computing_data_collection 'CrystalClear (Rigaku, 1999)'
_computing_data_reduction 'CrystalStructure (Rigaku/MSC, 2000--2003)'
_computing_molecular_graphics 'SHELXTL (Sheldrick, 1997b)'
_computing_publication_material SHELXTL
_computing_structure_refinement 'SHELXL97 (Sheldrick, 1997a)'
_computing_structure_solution 'SHELXS97 (Sheldrick, 1997a)'
_diffrn_ambient_temperature 193(2)
_diffrn_detector_area_resol_mean 7.31
_diffrn_measured_fraction_theta_full 0.997
_diffrn_measured_fraction_theta_max 0.997
_diffrn_measurement_device_type 'Rigaku Mercury'
_diffrn_measurement_method \w
_diffrn_radiation_monochromator graphite
_diffrn_radiation_source 'fine-focus sealed tube'
_diffrn_radiation_type MoK\a
_diffrn_radiation_wavelength 0.71070
_diffrn_reflns_av_R_equivalents 0.0563
_diffrn_reflns_av_sigmaI/netI 0.0321
_diffrn_reflns_limit_h_max 20
_diffrn_reflns_limit_h_min -20
_diffrn_reflns_limit_k_max 14
_diffrn_reflns_limit_k_min -14
_diffrn_reflns_limit_l_max 25
_diffrn_reflns_limit_l_min -29
_diffrn_reflns_number 42649
_diffrn_reflns_theta_full 27.48
_diffrn_reflns_theta_max 27.48
_diffrn_reflns_theta_min 3.16
_exptl_absorpt_coefficient_mu 0.084
_exptl_absorpt_correction_T_max 0.9924
_exptl_absorpt_correction_T_min 0.9590
_exptl_absorpt_correction_type multi-scan
_exptl_absorpt_process_details '(Jacobson, 1998)'
_exptl_crystal_colour colorless
_exptl_crystal_density_diffrn 1.260
_exptl_crystal_density_method 'not measured'
_exptl_crystal_description platelet
_exptl_crystal_F_000 1632
_exptl_crystal_size_max 0.50
_exptl_crystal_size_mid 0.44
_exptl_crystal_size_min 0.09
_refine_diff_density_max 0.503
_refine_diff_density_min -0.213
_refine_ls_extinction_method none
_refine_ls_goodness_of_fit_ref 1.258
_refine_ls_hydrogen_treatment mixed
_refine_ls_matrix_type full
_refine_ls_number_parameters 263
_refine_ls_number_reflns 4586
_refine_ls_number_restraints 0
_refine_ls_restrained_S_all 1.258
_refine_ls_R_factor_all 0.0971
_refine_ls_R_factor_gt 0.0840
_refine_ls_shift/su_max 0.000
_refine_ls_shift/su_mean 0.000
_refine_ls_structure_factor_coef Fsqd
_refine_ls_weighting_details 'calc w=1/[\s^2^(Fo^2^)+(0.0425P)^2^+3.8447P] where P=(Fo^2^+2Fc^2^)/3'
_refine_ls_weighting_scheme calc
_refine_ls_wR_factor_gt 0.1611
_refine_ls_wR_factor_ref 0.1668
_reflns_number_gt 4060
_reflns_number_total 4586
_reflns_threshold_expression I>2\s(I)
_cod_data_source_file ob6392.cif
_cod_data_source_block I
_cod_original_cell_volume 4009.7(11)
_cod_original_sg_symbol_Hall '-p 2ac 2ab'
_cod_database_code 2204074
_cod_database_fobs_code 2204074

loop_
_symmetry_equiv_pos_as_xyz
'x, y, z'
'-x+1/2, y+1/2, z'
'x, -y+1/2, z+1/2'
'-x+1/2, -y, z+1/2'
'-x, -y, -z'
'x-1/2, -y-1/2, -z'
'-x, y-1/2, -z-1/2'
'x-1/2, y, -z-1/2'

loop_
_atom_site_label
_atom_site_fract_x
_atom_site_fract_y
_atom_site_fract_z
_atom_site_U_iso_or_equiv
_atom_site_adp_type
_atom_site_calc_flag
_atom_site_refinement_flags
_atom_site_occupancy
_atom_site_type_symbol
O1 0.51809(11) 0.72013(15) 0.46441(7) 0.0299(4) Uani d . 1 O
O2 0.33493(13) 1.02752(16) 0.52857(8) 0.0392(5) Uani d . 1 O
O3 0.40994(13) 0.94837(19) 0.67231(8) 0.0468(5) Uani d . 1 O
O4 0.29587(12) 0.68028(16) 0.53686(7) 0.0322(4) Uani d . 1 O
C1 0.53210(15) 0.6742(2) 0.52013(10) 0.0260(5) Uani d . 1 C
C2 0.49515(14) 0.7237(2) 0.56866(11) 0.0259(5) Uani d . 1 C
C3 0.43668(14) 0.8327(2) 0.56512(10) 0.0249(5) Uani d . 1 C
H3 0.4691 0.9007 0.5829 0.030 Uiso calc R 1 H
C4 0.42109(14) 0.8661(2) 0.50234(10) 0.0239(5) Uani d . 1 C
C5 0.46129(15) 0.8114(2) 0.45790(10) 0.0257(5) Uani d . 1 C
C6 0.58321(16) 0.5722(2) 0.52222(12) 0.0318(6) Uani d . 1 C
H6 0.6082 0.5405 0.4879 0.038 Uiso calc R 1 H
C7 0.59674(16) 0.5185(2) 0.57502(12) 0.0336(6) Uani d . 1 C
H7 0.6307 0.4480 0.5769 0.040 Uiso calc R 1 H
C8 0.56187(16) 0.5648(2) 0.62598(11) 0.0326(6) Uani d . 1 C
C9 0.51201(16) 0.6676(2) 0.62168(11) 0.0317(6) Uani d . 1 C
H9 0.4885 0.7011 0.6561 0.038 Uiso calc R 1 H
C10 0.36586(15) 0.9666(2) 0.48906(11) 0.0283(5) Uani d . 1 C
C11 0.34807(16) 0.9995(2) 0.42653(11) 0.0321(6) Uani d . 1 C
H11A 0.3850 1.0682 0.4160 0.039 Uiso calc R 1 H
H11B 0.2876 1.0262 0.4234 0.039 Uiso calc R 1 H
C12 0.36303(17) 0.8990(2) 0.38243(11) 0.0317(6) Uani d . 1 C
C13 0.45069(16) 0.8423(2) 0.39541(10) 0.0295(5) Uani d . 1 C
H13A 0.4573 0.7689 0.3718 0.035 Uiso calc R 1 H
H13B 0.4967 0.8988 0.3839 0.035 Uiso calc R 1 H
C14 0.35594(14) 0.8162(2) 0.60140(10) 0.0249(5) Uani d . 1 C
C15 0.35357(16) 0.8775(2) 0.65712(11) 0.0334(6) Uani d . 1 C
C16 0.28197(18) 0.8459(3) 0.69887(12) 0.0413(7) Uani d . 1 C
H16A 0.2731 0.9142 0.7256 0.050 Uiso calc R 1 H
H16B 0.3004 0.7766 0.7225 0.050 Uiso calc R 1 H
C17 0.19696(16) 0.8159(2) 0.67026(11) 0.0305(5) Uani d . 1 C
C18 0.21112(16) 0.7229(2) 0.62250(11) 0.0311(6) Uani d . 1 C
H18A 0.2145 0.6427 0.6406 0.037 Uiso calc R 1 H
H18B 0.1606 0.7234 0.5964 0.037 Uiso calc R 1 H
C19 0.29045(15) 0.7423(2) 0.58674(10) 0.0251(5) Uani d . 1 C
C20 0.5775(2) 0.5052(3) 0.68354(13) 0.0451(7) Uani d . 1 C
H20A 0.5483 0.5504 0.7142 0.068 Uiso calc R 1 H
H20B 0.6394 0.5031 0.6914 0.068 Uiso calc R 1 H
H20C 0.5549 0.4234 0.6825 0.068 Uiso calc R 1 H
C21 0.29149(17) 0.8051(2) 0.38696(12) 0.0382(6) Uani d . 1 C
H21A 0.2897 0.7732 0.4265 0.057 Uiso calc R 1 H
H21B 0.3030 0.7398 0.3596 0.057 Uiso calc R 1 H
H21C 0.2361 0.8422 0.3776 0.057 Uiso calc R 1 H
C22 0.3647(2) 0.9509(3) 0.32117(13) 0.0475(7) Uani d . 1 C
H22A 0.3095 0.9896 0.3129 0.071 Uiso calc R 1 H
H22B 0.3746 0.8865 0.2931 0.071 Uiso calc R 1 H
H22C 0.4110 1.0100 0.3182 0.071 Uiso calc R 1 H
C23 0.1325(2) 0.7688(3) 0.71442(13) 0.0481(8) Uani d . 1 C
H23A 0.1561 0.6975 0.7334 0.072 Uiso calc R 1 H
H23B 0.0788 0.7479 0.6947 0.072 Uiso calc R 1 H
H23C 0.1212 0.8306 0.7436 0.072 Uiso calc R 1 H
C24 0.1592(2) 0.9305(2) 0.64239(14) 0.0441(7) Uani d . 1 C
H24A 0.1515 0.9918 0.6723 0.066 Uiso calc R 1 H
H24B 0.1035 0.9119 0.6247 0.066 Uiso calc R 1 H
H24C 0.1986 0.9602 0.6126 0.066 Uiso calc R 1 H
H4 0.249(2) 0.637(3) 0.5316(13) 0.053(9) Uiso d . 1 H

loop_
_atom_site_aniso_label
_atom_site_aniso_U_11
_atom_site_aniso_U_22
_atom_site_aniso_U_33
_atom_site_aniso_U_12
_atom_site_aniso_U_13
_atom_site_aniso_U_23
O1 0.0322(9) 0.0273(9) 0.0302(9) 0.0094(7) 0.0020(7) -0.0007(7)
O2 0.0440(11) 0.0320(10) 0.0415(11) 0.0151(8) 0.0002(9) -0.0076(8)
O3 0.0447(12) 0.0581(13) 0.0375(11) -0.0202(10) 0.0026(9) -0.0215(10)
O4 0.0341(10) 0.0304(9) 0.0321(9) -0.0094(8) 0.0057(8) -0.0126(8)
C1 0.0234(11) 0.0249(12) 0.0296(12) -0.0004(9) -0.0029(9) -0.0001(10)
C2 0.0215(11) 0.0242(12) 0.0321(13) -0.0011(9) -0.0033(9) -0.0023(10)
C3 0.0222(11) 0.0238(11) 0.0286(12) -0.0007(9) -0.0020(9) -0.0059(9)
C4 0.0210(11) 0.0214(11) 0.0291(12) -0.0018(9) 0.0018(9) -0.0021(9)
C5 0.0224(11) 0.0213(11) 0.0335(13) -0.0004(9) -0.0007(9) -0.0014(10)
C6 0.0280(13) 0.0286(13) 0.0387(14) 0.0054(10) -0.0014(11) -0.0038(11)
C7 0.0277(13) 0.0275(13) 0.0457(15) 0.0054(10) -0.0096(11) 0.0001(11)
C8 0.0298(13) 0.0295(13) 0.0385(14) -0.0042(11) -0.0098(11) 0.0035(11)
C9 0.0297(13) 0.0355(13) 0.0298(13) -0.0013(11) -0.0047(10) -0.0058(11)
C10 0.0239(12) 0.0231(12) 0.0378(14) 0.0002(9) -0.0001(10) -0.0050(10)
C11 0.0277(12) 0.0268(12) 0.0417(15) 0.0044(10) -0.0015(11) 0.0040(11)
C12 0.0336(13) 0.0312(13) 0.0302(13) 0.0037(11) -0.0015(10) 0.0033(11)
C13 0.0318(13) 0.0282(12) 0.0286(13) 0.0028(10) 0.0030(10) 0.0010(10)
C14 0.0247(11) 0.0229(11) 0.0272(12) 0.0004(9) -0.0011(9) -0.0054(9)
C15 0.0306(13) 0.0377(14) 0.0321(14) -0.0038(11) -0.0004(10) -0.0102(11)
C16 0.0419(16) 0.0514(17) 0.0306(14) -0.0027(13) -0.0001(12) -0.0089(13)
C17 0.0311(13) 0.0335(13) 0.0268(12) -0.0041(11) 0.0021(10) -0.0077(11)
C18 0.0315(13) 0.0274(12) 0.0345(13) -0.0042(10) 0.0045(10) -0.0059(11)
C19 0.0290(12) 0.0220(11) 0.0242(11) 0.0012(9) -0.0003(9) -0.0038(9)
C20 0.0503(18) 0.0427(16) 0.0422(16) 0.0064(14) -0.0168(14) 0.0032(13)
C21 0.0357(14) 0.0366(14) 0.0422(15) 0.0012(12) -0.0067(12) -0.0035(12)
C22 0.0539(18) 0.0508(18) 0.0378(16) 0.0071(15) -0.0043(14) 0.0113(14)
C23 0.0482(17) 0.0562(19) 0.0398(16) -0.0130(15) 0.0141(13) -0.0134(14)
C24 0.0444(17) 0.0357(15) 0.0523(18) 0.0047(13) 0.0057(14) -0.0071(13)

loop_
_atom_type_symbol
_atom_type_description
_atom_type_scat_dispersion_real
_atom_type_scat_dispersion_imag
_atom_type_scat_source
C C 0.0033 0.0016 'International Tables Vol C Tables 4.2.6.8 and 6.1.1.4'
H H 0.0000 0.0000 'International Tables Vol C Tables 4.2.6.8 and 6.1.1.4'
O O 0.0106 0.0060 'International Tables Vol C Tables 4.2.6.8 and 6.1.1.4'

loop_
_geom_angle_atom_site_label_1
_geom_angle_atom_site_label_2
_geom_angle_atom_site_label_3
_geom_angle
_geom_angle_publ_flag
C5 O1 C1 118.56(18) no
C19 O4 H4 111(2) ?
C2 C1 C6 122.7(2) ?
C2 C1 O1 122.3(2) no
C6 C1 O1 114.9(2) ?
C1 C2 C9 116.9(2) ?
C1 C2 C3 121.9(2) ?
C9 C2 C3 121.2(2) ?
C4 C3 C14 115.05(19) no
C4 C3 C2 110.12(19) no
C14 C3 C2 111.51(19) no
C4 C3 H3 106.5 ?
C14 C3 H3 106.5 ?
C2 C3 H3 106.5 ?
C5 C4 C10 117.8(2) ?
C5 C4 C3 122.8(2) no
C10 C4 C3 119.2(2) ?
C4 C5 O1 124.0(2) no
C4 C5 C13 125.3(2) ?
O1 C5 C13 110.7(2) ?
C7 C6 C1 118.5(2) ?
C7 C6 H6 120.8 ?
C1 C6 H6 120.8 ?
C6 C7 C8 121.7(2) ?
C6 C7 H7 119.2 ?
C8 C7 H7 119.2 ?
C9 C8 C7 117.7(2) ?
C9 C8 C20 121.3(2) ?
C7 C8 C20 121.1(2) ?
C8 C9 C2 122.5(2) ?
C8 C9 H9 118.8 ?
C2 C9 H9 118.8 ?
O2 C10 C4 120.2(2) ?
O2 C10 C11 119.8(2) ?
C4 C10 C11 119.9(2) no
C10 C11 C12 115.2(2) ?
C10 C11 H11A 108.5 ?
C12 C11 H11A 108.5 ?
C10 C11 H11B 108.5 ?
C12 C11 H11B 108.5 ?
H11A C11 H11B 107.5 ?
C22 C12 C13 108.8(2) ?
C22 C12 C11 109.7(2) ?
C13 C12 C11 108.0(2) ?
C22 C12 C21 109.6(2) ?
C13 C12 C21 110.5(2) ?
C11 C12 C21 110.3(2) ?
C5 C13 C12 112.5(2) no
C5 C13 H13A 109.1 ?
C12 C13 H13A 109.1 ?
C5 C13 H13B 109.1 ?
C12 C13 H13B 109.1 ?
H13A C13 H13B 107.8 ?
C19 C14 C15 119.2(2) ?
C19 C14 C3 124.0(2) no
C15 C14 C3 116.7(2) no
O3 C15 C14 122.3(2) ?
O3 C15 C16 119.5(2) ?
C14 C15 C16 118.0(2) ?
C15 C16 C17 114.6(2) ?
C15 C16 H16A 108.6 ?
C17 C16 H16A 108.6 ?
C15 C16 H16B 108.6 ?
C17 C16 H16B 108.6 ?
H16A C16 H16B 107.6 ?
C16 C17 C23 111.1(2) ?
C16 C17 C18 109.8(2) ?
C23 C17 C18 109.9(2) ?
C16 C17 C24 109.2(2) ?
C23 C17 C24 108.3(2) ?
C18 C17 C24 108.5(2) ?
C19 C18 C17 114.6(2) ?
C19 C18 H18A 108.6 ?
C17 C18 H18A 108.6 ?
C19 C18 H18B 108.6 ?
C17 C18 H18B 108.6 ?
H18A C18 H18B 107.6 ?
O4 C19 C14 118.7(2) no
O4 C19 C18 116.5(2) no
C14 C19 C18 124.8(2) no
C8 C20 H20A 109.5 ?
C8 C20 H20B 109.5 ?
H20A C20 H20B 109.5 ?
C8 C20 H20C 109.5 ?
H20A C20 H20C 109.5 ?
H20B C20 H20C 109.5 ?
C12 C21 H21A 109.5 ?
C12 C21 H21B 109.5 ?
H21A C21 H21B 109.5 ?
C12 C21 H21C 109.5 ?
H21A C21 H21C 109.5 ?
H21B C21 H21C 109.5 ?
C12 C22 H22A 109.5 ?
C12 C22 H22B 109.5 ?
H22A C22 H22B 109.5 ?
C12 C22 H22C 109.5 ?
H22A C22 H22C 109.5 ?
H22B C22 H22C 109.5 ?
C17 C23 H23A 109.5 ?
C17 C23 H23B 109.5 ?
H23A C23 H23B 109.5 ?
C17 C23 H23C 109.5 ?
H23A C23 H23C 109.5 ?
H23B C23 H23C 109.5 ?
C17 C24 H24A 109.5 ?
C17 C24 H24B 109.5 ?
H24A C24 H24B 109.5 ?
C17 C24 H24C 109.5 ?
H24A C24 H24C 109.5 ?
H24B C24 H24C 109.5 ?

loop_
_geom_bond_atom_site_label_1
_geom_bond_atom_site_label_2
_geom_bond_distance
_geom_bond_publ_flag
O1 C5 1.358(3) yes
O1 C1 1.401(3) yes
O2 C10 1.235(3) yes
O3 C15 1.233(3) yes
O4 C19 1.346(3) yes
O4 H4 0.88(4) ?
C1 C2 1.374(3) ?
C1 C6 1.390(3) ?
C2 C9 1.398(3) ?
C2 C3 1.523(3) yes
C3 C4 1.514(3) yes
C3 C14 1.521(3) ?
C3 H3 1.0000 ?
C4 C5 1.347(3) yes
C4 C10 1.447(3) yes
C5 C13 1.491(3) yes
C6 C7 1.374(4) ?
C6 H6 0.9500 ?
C7 C8 1.394(4) ?
C7 H7 0.9500 ?
C8 C9 1.390(4) ?
C8 C20 1.505(4) ?
C9 H9 0.9500 ?
C10 C11 1.513(4) ?
C11 C12 1.533(4) ?
C11 H11A 0.9900 ?
C11 H11B 0.9900 ?
C12 C22 1.527(4) ?
C12 C13 1.533(3) ?
C12 C21 1.533(4) ?
C13 H13A 0.9900 ?
C13 H13B 0.9900 ?
C14 C19 1.354(3) yes
C14 C15 1.456(3) yes
C15 C16 1.514(4) ?
C16 C17 1.516(4) ?
C16 H16A 0.9900 ?
C16 H16B 0.9900 ?
C17 C23 1.523(4) ?
C17 C18 1.530(3) ?
C17 C24 1.548(4) ?
C18 C19 1.500(3) no
C18 H18A 0.9900 ?
C18 H18B 0.9900 ?
C20 H20A 0.9800 ?
C20 H20B 0.9800 ?
C20 H20C 0.9800 ?
C21 H21A 0.9800 ?
C21 H21B 0.9800 ?
C21 H21C 0.9800 ?
C22 H22A 0.9800 ?
C22 H22B 0.9800 ?
C22 H22C 0.9800 ?
C23 H23A 0.9800 ?
C23 H23B 0.9800 ?
C23 H23C 0.9800 ?
C24 H24A 0.9800 ?
C24 H24B 0.9800 ?
C24 H24C 0.9800 ?

loop_
_geom_hbond_atom_site_label_D
_geom_hbond_atom_site_label_H
_geom_hbond_atom_site_label_A
_geom_hbond_site_symmetry_A
_geom_hbond_distance_DH
_geom_hbond_distance_HA
_geom_hbond_distance_DA
_geom_hbond_angle_DHA
O4 H4 O2 2_545 0.88(4) 1.79(4) 2.663(3) 169(3)

loop_
_geom_torsion_atom_site_label_1
_geom_torsion_atom_site_label_2
_geom_torsion_atom_site_label_3
_geom_torsion_atom_site_label_4
_geom_torsion
_geom_torsion_publ_flag
C5 O1 C1 C2 -4.7(3) yes
C5 O1 C1 C6 172.8(2) no
C6 C1 C2 C9 0.9(3) ?
O1 C1 C2 C9 178.2(2) ?
C6 C1 C2 C3 -177.7(2) ?
O1 C1 C2 C3 -0.4(3) ?
C1 C2 C3 C4 5.2(3) yes
C9 C2 C3 C4 -173.3(2) ?
C1 C2 C3 C14 134.2(2) ?
C9 C2 C3 C14 -44.3(3) ?
C14 C3 C4 C5 -132.8(2) ?
C2 C3 C4 C5 -5.8(3) yes
C14 C3 C4 C10 52.0(3) ?
C2 C3 C4 C10 179.0(2) ?
C10 C4 C5 O1 176.6(2) ?
C3 C4 C5 O1 1.3(4) yes
C10 C4 C5 C13 -2.9(4) yes
C3 C4 C5 C13 -178.1(2) ?
C1 O1 C5 C4 4.3(3) ?
C1 O1 C5 C13 -176.17(19) ?
C2 C1 C6 C7 0.4(4) ?
O1 C1 C6 C7 -177.1(2) ?
C1 C6 C7 C8 -1.1(4) ?
C6 C7 C8 C9 0.4(4) ?
C6 C7 C8 C20 -179.8(2) ?
C7 C8 C9 C2 1.0(4) ?
C20 C8 C9 C2 -178.8(2) ?
C1 C2 C9 C8 -1.6(4) ?
C3 C2 C9 C8 177.0(2) ?
C5 C4 C10 O2 -172.3(2) ?
C3 C4 C10 O2 3.1(3) ?
C5 C4 C10 C11 5.9(3) yes
C3 C4 C10 C11 -178.7(2) ?
O2 C10 C11 C12 -160.7(2) ?
C4 C10 C11 C12 21.2(3) ?
C10 C11 C12 C22 -166.0(2) ?
C10 C11 C12 C13 -47.6(3) ?
C10 C11 C12 C21 73.2(3) ?
C4 C5 C13 C12 -26.7(3) ?
O1 C5 C13 C12 153.8(2) ?
C22 C12 C13 C5 168.4(2) ?
C11 C12 C13 C5 49.4(3) ?
C21 C12 C13 C5 -71.2(3) ?
C4 C3 C14 C19 53.6(3) ?
C2 C3 C14 C19 -72.7(3) ?
C4 C3 C14 C15 -131.2(2) ?
C2 C3 C14 C15 102.5(2) ?
C19 C14 C15 O3 -177.9(3) ?
C3 C14 C15 O3 6.7(4) ?
C19 C14 C15 C16 6.1(4) yes
C3 C14 C15 C16 -169.3(2) ?
O3 C15 C16 C17 149.5(3) ?
C14 C15 C16 C17 -34.4(4) yes
C15 C16 C17 C23 172.1(2) ?
C15 C16 C17 C18 50.3(3) ?
C15 C16 C17 C24 -68.5(3) ?
C16 C17 C18 C19 -40.4(3) ?
C23 C17 C18 C19 -163.0(2) ?
C24 C17 C18 C19 78.8(3) ?
C15 C14 C19 O4 -175.8(2) ?
C3 C14 C19 O4 -0.8(4) ?
C15 C14 C19 C18 3.7(4) yes
C3 C14 C19 C18 178.7(2) ?
C17 C18 C19 O4 -165.7(2) ?
C17 C18 C19 C14 14.8(4) ?

loop_
_cod_related_entry_id
_cod_related_entry_database
_cod_related_entry_code
1 ChemSpider 9547340
